data_2235545
loop_
_publ_author_name
'Fun, Hoong-Kun'
'Chia, Tze Shyang'
Nithinchandra
'Kalluraya, Balakrishna'
'Shetty, Shobhitha'

_publ_section_title
;
 4-Bromoacetyl-3-phenylsydnone
;
_journal_coeditor_code LH5486
_journal_issue 7
_journal_name_full 'Acta Crystallographica Section E'
_journal_page_first o2103
_journal_paper_doi 10.1107/S1600536812026049
_journal_volume 68
_journal_year 2012
_chemical_formula_iupac 'C10 H7 Br N2 O3'
_chemical_formula_moiety 'C10 H7 Br N2 O3'
_chemical_formula_sum 'C10 H7 Br N2 O3'
_chemical_formula_weight 283.09
_chemical_name_common
;
4-Bromoacetyl-3-phenylsydnone
;
_chemical_name_systematic
;
4-Bromoacetyl-1,2,3-oxadiazol-3-ylium-5-olate
;
_space_group_IT_number 14
_symmetry_cell_setting monoclinic
_symmetry_space_group_name_Hall '-P 2ybc'
_symmetry_space_group_name_H-M 'P 1 21/c 1'
_atom_sites_solution_hydrogens geom
_atom_sites_solution_primary direct
_atom_sites_solution_secondary difmap
_audit_creation_method SHELXL-97
_cell_angle_alpha 90.00
_cell_angle_beta 91.104(2)
_cell_angle_gamma 90.00
_cell_formula_units_Z 4
_cell_length_a 7.2030(2)
_cell_length_b 5.87780(10)
_cell_length_c 25.1133(5)
_cell_measurement_reflns_used 4277
_cell_measurement_temperature 100.0(10)
_cell_measurement_theta_max 31.74
_cell_measurement_theta_min 3.23
_cell_volume 1063.04(4)
_computing_cell_refinement 'SAINT (Bruker, 2009)'
_computing_data_collection 'APEX2 (Bruker, 2009)'
_computing_data_reduction 'SAINT (Bruker, 2009)'
_computing_molecular_graphics 'SHELXTL (Sheldrick, 2008)'
_computing_publication_material
;
SHELXTL (Sheldrick, 2008) and PLATON (Spek, 2009)
;
_computing_structure_refinement 'SHELXTL (Sheldrick, 2008)'
_computing_structure_solution 'SHELXTL (Sheldrick, 2008)'
_diffrn_ambient_temperature 100
_diffrn_measured_fraction_theta_full 0.997
_diffrn_measured_fraction_theta_max 0.997
_diffrn_measurement_device_type
;
Bruker SMART APEXII CCD area-detector diffractometer
;
_diffrn_measurement_method '\f and \w scans'
_diffrn_radiation_monochromator graphite
_diffrn_radiation_source 'fine-focus sealed tube'
_diffrn_radiation_type MoK\a
_diffrn_radiation_wavelength 0.71073
_diffrn_reflns_av_R_equivalents 0.0346
_diffrn_reflns_av_sigmaI/netI 0.0414
_diffrn_reflns_limit_h_max 7
_diffrn_reflns_limit_h_min -10
_diffrn_reflns_limit_k_max 8
_diffrn_reflns_limit_k_min -8
_diffrn_reflns_limit_l_max 36
_diffrn_reflns_limit_l_min -37
_diffrn_reflns_number 11985
_diffrn_reflns_theta_full 32.09
_diffrn_reflns_theta_max 32.09
_diffrn_reflns_theta_min 1.62
_diffrn_standards_number 0
_exptl_absorpt_coefficient_mu 3.859
_exptl_absorpt_correction_T_max 0.7203
_exptl_absorpt_correction_T_min 0.2480
_exptl_absorpt_correction_type multi-scan
_exptl_absorpt_process_details '(<i>SADABS</i>; Bruker, 2009)'
_exptl_crystal_colour yellow
_exptl_crystal_density_diffrn 1.769
_exptl_crystal_density_method 'not measured'
_exptl_crystal_description plate
_exptl_crystal_F_000 560
_exptl_crystal_size_max 0.50
_exptl_crystal_size_mid 0.26
_exptl_crystal_size_min 0.09
_refine_diff_density_max 0.946
_refine_diff_density_min -0.961
_refine_ls_extinction_method none
_refine_ls_goodness_of_fit_ref 1.231
_refine_ls_hydrogen_treatment constr
_refine_ls_matrix_type full
_refine_ls_number_parameters 145
_refine_ls_number_reflns 3710
_refine_ls_number_restraints 0
_refine_ls_restrained_S_all 1.231
_refine_ls_R_factor_all 0.0738
_refine_ls_R_factor_gt 0.0591
_refine_ls_shift/su_max 0.000
_refine_ls_shift/su_mean 0.000
_refine_ls_structure_factor_coef Fsqd
_refine_ls_weighting_details 'calc w=1/[\s^2^(Fo^2^)+(0.0334P)^2^+3.1942P] where P=(Fo^2^+2Fc^2^)/3'
_refine_ls_weighting_scheme calc
_refine_ls_wR_factor_gt 0.1289
_refine_ls_wR_factor_ref 0.1332
_reflns_number_gt 3041
_reflns_number_total 3710
_reflns_threshold_expression I>2\s(I)
_cod_data_source_file lh5486.cif
_cod_data_source_block I
_cod_original_sg_symbol_H-M 'P 21/c'
_cod_database_code 2235545
_cod_database_fobs_code 2235545

loop_
_symmetry_equiv_pos_as_xyz
'x, y, z'
'-x, y+1/2, -z+1/2'
'-x, -y, -z'
'x, -y-1/2, z-1/2'

loop_
_atom_site_type_symbol
_atom_site_label
_atom_site_fract_x
_atom_site_fract_y
_atom_site_fract_z
_atom_site_U_iso_or_equiv
_atom_site_adp_type
_atom_site_calc_flag
_atom_site_refinement_flags
_atom_site_occupancy
_atom_site_symmetry_multiplicity
Br Br1 0.99194(5) 0.42975(6) 0.098694(16) 0.02954(12) Uani d . 1 1
O O1 0.5816(4) 1.3028(4) 0.02259(10) 0.0249(5) Uani d . 1 1
O O2 0.7743(4) 1.0452(5) -0.01567(9) 0.0252(5) Uani d . 1 1
O O3 0.7030(4) 0.7452(5) 0.14346(10) 0.0286(6) Uani d . 1 1
N N1 0.4819(4) 1.3224(5) 0.06815(12) 0.0250(6) Uani d . 1 1
N N2 0.5218(4) 1.1415(5) 0.09563(11) 0.0195(5) Uani d . 1 1
C C1 0.3074(5) 0.9238(7) 0.14915(14) 0.0269(7) Uani d . 1 1
H H1A 0.2992 0.8127 0.1217 0.032 Uiso calc R 1 1
C C2 0.2059(6) 0.9026(8) 0.19541(16) 0.0322(8) Uani d . 1 1
H H2A 0.1261 0.7757 0.1999 0.039 Uiso calc R 1 1
C C3 0.2213(6) 1.0680(8) 0.23529(15) 0.0321(8) Uani d . 1 1
H H3A 0.1519 1.0519 0.2669 0.038 Uiso calc R 1 1
C C4 0.3365(6) 1.2553(7) 0.22939(15) 0.0305(8) Uani d . 1 1
H H4A 0.3455 1.3665 0.2568 0.037 Uiso calc R 1 1
C C5 0.4388(6) 1.2797(6) 0.18323(14) 0.0259(7) Uani d . 1 1
H H5A 0.5182 1.4069 0.1785 0.031 Uiso calc R 1 1
C C6 0.4213(5) 1.1132(6) 0.14450(13) 0.0213(6) Uani d . 1 1
C C7 0.6843(5) 1.0981(6) 0.02248(13) 0.0215(6) Uani d . 1 1
C C8 0.6438(5) 0.9965(6) 0.07241(13) 0.0187(6) Uani d . 1 1
C C9 0.7339(5) 0.8024(6) 0.09781(13) 0.0203(6) Uani d . 1 1
C C10 0.8754(5) 0.6855(6) 0.06322(14) 0.0240(7) Uani d . 1 1
H H10A 0.9721 0.7967 0.0534 0.029 Uiso calc R 1 1
H H10B 0.8133 0.6322 0.0300 0.029 Uiso calc R 1 1

loop_
_atom_site_aniso_label
_atom_site_aniso_U_11
_atom_site_aniso_U_22
_atom_site_aniso_U_33
_atom_site_aniso_U_12
_atom_site_aniso_U_13
_atom_site_aniso_U_23
Br1 0.02838(18) 0.02301(17) 0.0372(2) 0.00214(16) 0.00027(14) -0.00141(16)
O1 0.0304(13) 0.0241(12) 0.0203(11) -0.0022(11) 0.0046(10) 0.0053(10)
O2 0.0260(12) 0.0311(14) 0.0188(11) -0.0056(11) 0.0069(9) 0.0033(10)
O3 0.0391(15) 0.0261(13) 0.0210(12) 0.0044(11) 0.0120(11) 0.0071(10)
N1 0.0297(15) 0.0222(14) 0.0232(14) 0.0000(12) 0.0066(12) 0.0026(11)
N2 0.0209(13) 0.0187(12) 0.0190(12) -0.0024(10) 0.0035(10) 0.0001(10)
C1 0.0294(17) 0.0287(17) 0.0230(16) -0.0062(16) 0.0079(13) -0.0050(14)
C2 0.0300(18) 0.037(2) 0.0297(18) -0.0072(17) 0.0112(15) -0.0026(16)
C3 0.0342(19) 0.038(2) 0.0242(17) 0.0076(18) 0.0109(14) -0.0005(16)
C4 0.044(2) 0.0258(17) 0.0221(17) 0.0039(16) 0.0078(15) -0.0050(14)
C5 0.0344(18) 0.0199(15) 0.0236(16) -0.0016(14) 0.0036(14) -0.0001(13)
C6 0.0269(16) 0.0197(15) 0.0174(14) 0.0003(12) 0.0062(12) 0.0005(11)
C7 0.0229(14) 0.0209(15) 0.0208(15) -0.0053(12) 0.0030(12) 0.0028(12)
C8 0.0213(14) 0.0178(13) 0.0172(14) -0.0053(12) 0.0049(11) 0.0008(11)
C9 0.0229(15) 0.0180(14) 0.0201(14) -0.0044(12) 0.0054(12) 0.0008(12)
C10 0.0258(16) 0.0197(15) 0.0269(17) 0.0006(13) 0.0091(13) 0.0026(13)

loop_
_atom_type_symbol
_atom_type_description
_atom_type_scat_dispersion_real
_atom_type_scat_dispersion_imag
_atom_type_scat_source
C C 0.0033 0.0016 'International Tables Vol C Tables 4.2.6.8 and 6.1.1.4'
H H 0.0000 0.0000 'International Tables Vol C Tables 4.2.6.8 and 6.1.1.4'
N N 0.0061 0.0033 'International Tables Vol C Tables 4.2.6.8 and 6.1.1.4'
O O 0.0106 0.0060 'International Tables Vol C Tables 4.2.6.8 and 6.1.1.4'
Br Br -0.2901 2.4595 'International Tables Vol C Tables 4.2.6.8 and 6.1.1.4'

loop_
_geom_angle_atom_site_label_1
_geom_angle_atom_site_label_2
_geom_angle_atom_site_label_3
_geom_angle
N1 O1 C7 110.9(3)
N2 N1 O1 105.2(3)
N1 N2 C8 115.0(3)
N1 N2 C6 115.9(3)
C8 N2 C6 128.9(3)
C6 C1 C2 117.6(3)
C6 C1 H1A 121.2
C2 C1 H1A 121.2
C1 C2 C3 120.1(4)
C1 C2 H2A 120.0
C3 C2 H2A 120.0
C4 C3 C2 120.9(3)
C4 C3 H3A 119.5
C2 C3 H3A 119.5
C3 C4 C5 119.8(3)
C3 C4 H4A 120.1
C5 C4 H4A 120.1
C6 C5 C4 118.0(3)
C6 C5 H5A 121.0
C4 C5 H5A 121.0
C5 C6 C1 123.6(3)
C5 C6 N2 118.4(3)
C1 C6 N2 118.0(3)
O2 C7 O1 120.7(3)
O2 C7 C8 135.4(3)
O1 C7 C8 103.9(3)
N2 C8 C7 105.0(3)
N2 C8 C9 126.1(3)
C7 C8 C9 128.2(3)
O3 C9 C8 122.7(3)
O3 C9 C10 123.4(3)
C8 C9 C10 113.8(3)
C9 C10 Br1 112.3(2)
C9 C10 H10A 109.1
Br1 C10 H10A 109.1
C9 C10 H10B 109.1
Br1 C10 H10B 109.1
H10A C10 H10B 107.9

loop_
_geom_bond_atom_site_label_1
_geom_bond_atom_site_label_2
_geom_bond_distance
Br1 C10 1.931(4)
O1 N1 1.368(4)
O1 C7 1.412(4)
O2 C7 1.208(4)
O3 C9 1.219(4)
N1 N2 1.297(4)
N2 C8 1.363(4)
N2 C6 1.446(4)
C1 C6 1.390(5)
C1 C2 1.390(5)
C1 H1A 0.9500
C2 C3 1.399(6)
C2 H2A 0.9500
C3 C4 1.388(6)
C3 H3A 0.9500
C4 C5 1.393(5)
C4 H4A 0.9500
C5 C6 1.384(5)
C5 H5A 0.9500
C7 C8 1.424(4)
C8 C9 1.454(5)
C9 C10 1.517(5)
C10 H10A 0.9900
C10 H10B 0.9900

loop_
_geom_hbond_atom_site_label_D
_geom_hbond_atom_site_label_H
_geom_hbond_atom_site_label_A
_geom_hbond_site_symmetry_A
_geom_hbond_distance_DH
_geom_hbond_distance_HA
_geom_hbond_distance_DA
_geom_hbond_angle_DHA
_geom_hbond_publ_flag
C5 H5A O3 1_565 0.9500 2.5600 3.490(5) 167.00 yes
C10 H10A O2 3_775 0.9900 2.2700 3.227(5) 162.00 yes

loop_
_geom_torsion_atom_site_label_1
_geom_torsion_atom_site_label_2
_geom_torsion_atom_site_label_3
_geom_torsion_atom_site_label_4
_geom_torsion
C7 O1 N1 N2 0.9(4)
O1 N1 N2 C8 0.3(4)
O1 N1 N2 C6 -175.4(3)
C6 C1 C2 C3 -0.3(6)
C1 C2 C3 C4 0.3(7)
C2 C3 C4 C5 -0.1(6)
C3 C4 C5 C6 -0.1(6)
C4 C5 C6 C1 0.1(6)
C4 C5 C6 N2 177.8(3)
C2 C1 C6 C5 0.1(6)
C2 C1 C6 N2 -177.6(4)
N1 N2 C6 C5 -59.9(4)
C8 N2 C6 C5 125.1(4)
N1 N2 C6 C1 117.9(4)
C8 N2 C6 C1 -57.1(5)
N1 O1 C7 O2 176.4(3)
N1 O1 C7 C8 -1.7(4)
N1 N2 C8 C7 -1.3(4)
C6 N2 C8 C7 173.7(3)
N1 N2 C8 C9 169.6(3)
C6 N2 C8 C9 -15.4(6)
O2 C7 C8 N2 -176.0(4)
O1 C7 C8 N2 1.7(3)
O2 C7 C8 C9 13.4(7)
O1 C7 C8 C9 -168.9(3)
N2 C8 C9 O3 2.4(6)
C7 C8 C9 O3 171.2(4)
N2 C8 C9 C10 -174.9(3)
C7 C8 C9 C10 -6.2(5)
O3 C9 C10 Br1 2.4(5)
C8 C9 C10 Br1 179.8(2)
